data_1505398
loop_
_publ_author_name
'Niu, Xue-Mei'
'Li, Sheng-Hong'
'G\"orls, Helmar'
'Schollmeyer, Dieter'
'Hilliger, Matthias'
'Grabley, Susanne'
'Sattler, Isabel'

_publ_contact_author
;
        Udo Gra\"fe
        Hans Kno\"ll-Institut f\"ur Naturstoff-Forschung
        Beutenbergstrasse 11
        D-07745 Jena
        Germany
;
_publ_section_title
;
 Abyssomicin E, a highly functionalized polycyclic metabolite from
 Streptomyces species.
;
_journal_issue 13
_journal_name_full 'Organic letters'
_journal_page_first 2437
_journal_page_last 2440
_journal_paper_doi 10.1021/ol0705999
_journal_volume 9
_journal_year 2007
_chemical_formula_sum 'C21 H30 O9'
_chemical_formula_weight 426.45
_chemical_name_systematic
; 
 ? 
;
_space_group_IT_number 4
_symmetry_cell_setting monoclinic
_symmetry_space_group_name_Hall 'P 2yb'
_symmetry_space_group_name_H-M 'P 1 21 1'
_atom_sites_solution_hydrogens geom
_atom_sites_solution_primary direct
_atom_sites_solution_secondary difmap
_audit_creation_method SHELXL-97
_cell_angle_alpha 90.00
_cell_angle_beta 93.65(2)
_cell_angle_gamma 90.00
_cell_formula_units_Z 4
_cell_length_a 9.118(3)
_cell_length_b 19.012(3)
_cell_length_c 11.942(5)
_cell_measurement_reflns_used 25
_cell_measurement_temperature 193(2)
_cell_measurement_theta_max 45
_cell_measurement_theta_min 36
_cell_volume 2066.0(11)
_computing_cell_refinement 'Enraf Nonius Software V5'
_computing_data_collection 'Enraf Nonius Software V5'
_computing_data_reduction 'Corinc (Dr\"ager, 1971)'
_computing_molecular_graphics SHELXL/PC
_computing_publication_material SHELXL-97
_computing_structure_refinement 'SHELXL-97 (Sheldrick, 1997)'
_computing_structure_solution 'SIR-92 (Altomare, 1994)'
_diffrn_ambient_temperature 193(2)
_diffrn_measured_fraction_theta_full 0.996
_diffrn_measured_fraction_theta_max 0.996
_diffrn_measurement_device '\k-geometry diffractometer'
_diffrn_measurement_device_type 'CAD4 Enraf Nonius'
_diffrn_measurement_method \q/2\w
_diffrn_radiation_monochromator graphite
_diffrn_radiation_type CuK\a
_diffrn_radiation_wavelength 1.54178
_diffrn_reflns_av_R_equivalents 0.0713
_diffrn_reflns_av_sigmaI/netI 0.0409
_diffrn_reflns_limit_h_max 11
_diffrn_reflns_limit_h_min -11
_diffrn_reflns_limit_k_max 23
_diffrn_reflns_limit_k_min -23
_diffrn_reflns_limit_l_max 14
_diffrn_reflns_limit_l_min -14
_diffrn_reflns_number 8773
_diffrn_reflns_theta_full 74.20
_diffrn_reflns_theta_max 74.20
_diffrn_reflns_theta_min 3.71
_diffrn_source 'rotating anode'
_diffrn_standards_decay_% 5
_diffrn_standards_interval_time 60
_diffrn_standards_number 3
_exptl_absorpt_coefficient_mu 0.899
_exptl_absorpt_correction_T_max 0.8407
_exptl_absorpt_correction_T_min 0.6620
_exptl_absorpt_correction_type none
_exptl_absorpt_process_details 'Corinc (Dr\"ager, 1971)'
_exptl_crystal_colour colorless
_exptl_crystal_density_diffrn 1.371
_exptl_crystal_density_method 'not measured'
_exptl_crystal_description needle
_exptl_crystal_F_000 912
_exptl_crystal_size_max 0.50
_exptl_crystal_size_mid 0.30
_exptl_crystal_size_min 0.20
_refine_diff_density_max 0.407
_refine_diff_density_min -0.409
_refine_diff_density_rms 0.081
_refine_ls_abs_structure_details 'Flack H D (1983), Acta Cryst. A39, 876-881'
_refine_ls_abs_structure_Flack 0.1(2)
_refine_ls_extinction_method none
_refine_ls_goodness_of_fit_ref 1.087
_refine_ls_hydrogen_treatment mixed
_refine_ls_matrix_type full
_refine_ls_number_parameters 553
_refine_ls_number_reflns 8003
_refine_ls_number_restraints 1
_refine_ls_restrained_S_all 1.086
_refine_ls_R_factor_all 0.0732
_refine_ls_R_factor_gt 0.0572
_refine_ls_shift/su_max 0.002
_refine_ls_shift/su_mean 0.000
_refine_ls_structure_factor_coef Fsqd
_refine_ls_weighting_details 'calc w=1/[\s^2^(Fo^2^)+(0.1324P)^2^+1.8311P] where P=(Fo^2^+2Fc^2^)/3'
_refine_ls_weighting_scheme calc
_refine_ls_wR_factor_obs 0.1581
_refine_ls_wR_factor_ref 0.2109
_reflns_number_gt 7326
_reflns_number_total 8003
_reflns_threshold_expression >2sigma(I)
_cod_data_source_file ol0705999si20070426_121325.cif
_cod_data_source_block cth90
_cod_original_cell_volume 2066.0(12)
_cod_original_sg_symbol_H-M 'P 21'
_cod_database_code 1505398

loop_
_symmetry_equiv_pos_as_xyz
'x, y, z'
'-x, y+1/2, -z'

loop_
_atom_site_label
_atom_site_type_symbol
_atom_site_fract_x
_atom_site_fract_y
_atom_site_fract_z
_atom_site_U_iso_or_equiv
_atom_site_adp_type
_atom_site_occupancy
_atom_site_symmetry_multiplicity
_atom_site_calc_flag
_atom_site_refinement_flags
O1A O 0.9054(3) 0.92398(14) 1.1117(3) 0.0336(6) Uani 1 1 d .
O2A O 0.7282(3) 0.79696(15) 0.9257(2) 0.0272(5) Uani 1 1 d .
O3A O 1.1946(3) 0.8735(2) 0.8716(3) 0.0454(8) Uani 1 1 d .
O4A O 1.1142(4) 0.95604(17) 1.0358(3) 0.0451(8) Uani 1 1 d .
O5A O 0.4361(3) 0.82508(16) 1.1258(2) 0.0352(6) Uani 1 1 d .
H5AA H 0.3692 0.7981 1.1002 0.053 Uiso 1 1 calc R
O6A O 0.7533(4) 0.74200(19) 1.2703(3) 0.0430(7) Uani 1 1 d .
O7A O 1.1308(4) 0.77004(18) 1.1691(3) 0.0447(8) Uani 1 1 d .
O8A O 1.2500(3) 0.70249(17) 1.0015(3) 0.0403(7) Uani 1 1 d .
H8AA H 1.2801 0.7374 1.0395 0.060 Uiso 1 1 calc R
C1A C 1.0204(4) 0.7038(2) 0.8948(3) 0.0306(8) Uani 1 1 d .
H1AA H 0.9138 0.7094 0.9032 0.037 Uiso 1 1 calc R
H1AB H 1.0341 0.6603 0.8510 0.037 Uiso 1 1 calc R
C2A C 1.0739(4) 0.7666(2) 0.8273(3) 0.0344(9) Uani 1 1 d .
H2AA H 1.1767 0.7560 0.8078 0.041 Uiso 1 1 calc R
C3A C 1.0777(4) 0.8342(2) 0.8911(3) 0.0320(8) Uani 1 1 d .
C4A C 0.9749(4) 0.8571(2) 0.9610(3) 0.0287(8) Uani 1 1 d .
C5A C 0.8418(4) 0.82267(19) 1.0039(3) 0.0242(7) Uani 1 1 d .
C6A C 0.8804(4) 0.76346(19) 1.0950(3) 0.0256(7) Uani 1 1 d .
H6AA H 0.8234 0.7202 1.0728 0.031 Uiso 1 1 calc R
C7A C 1.0433(4) 0.7453(2) 1.0993(3) 0.0295(8) Uani 1 1 d .
C8A C 1.0972(4) 0.6944(2) 1.0108(3) 0.0297(8) Uani 1 1 d .
C9A C 1.0078(4) 0.9165(2) 1.0355(3) 0.0326(8) Uani 1 1 d .
C10A C 0.7760(4) 0.8836(2) 1.0700(3) 0.0275(7) Uani 1 1 d .
C11A C 0.6998(4) 0.8442(2) 1.1577(3) 0.0292(8) Uani 1 1 d .
H11A H 0.6615 0.8754 1.2167 0.035 Uiso 1 1 calc R
C12A C 0.8191(4) 0.7932(2) 1.2038(3) 0.0314(8) Uani 1 1 d .
H12A H 0.8976 0.8191 1.2492 0.038 Uiso 1 1 calc R
C13A C 0.6808(5) 0.9331(2) 0.9952(4) 0.0359(9) Uani 1 1 d .
H13A H 0.7411 0.9549 0.9385 0.043 Uiso 1 1 calc R
H13B H 0.6414 0.9712 1.0413 0.043 Uiso 1 1 calc R
C14A C 0.5530(4) 0.8917(2) 0.9362(3) 0.0330(8) Uani 1 1 d .
H14A H 0.4599 0.9055 0.9703 0.040 Uiso 1 1 calc R
C15A C 0.5837(4) 0.8154(2) 0.9633(3) 0.0306(8) Uani 1 1 d .
H15A H 0.5079 0.7859 0.9212 0.037 Uiso 1 1 calc R
C16A C 0.5752(4) 0.8011(2) 1.0902(3) 0.0290(8) Uani 1 1 d .
H16A H 0.5873 0.7497 1.1059 0.035 Uiso 1 1 calc R
C17A C 0.9806(6) 0.7762(3) 0.7166(4) 0.0471(11) Uani 1 1 d .
H17A H 1.0176 0.8164 0.6756 0.071 Uiso 1 1 calc R
H17B H 0.8780 0.7847 0.7328 0.071 Uiso 1 1 calc R
H17C H 0.9865 0.7336 0.6709 0.071 Uiso 1 1 calc R
C18A C 0.5353(5) 0.9059(3) 0.8107(4) 0.0462(11) Uani 1 1 d .
H18A H 0.4524 0.8786 0.7776 0.069 Uiso 1 1 calc R
H18B H 0.6254 0.8922 0.7757 0.069 Uiso 1 1 calc R
H18C H 0.5169 0.9561 0.7978 0.069 Uiso 1 1 calc R
C19A C 0.8576(7) 0.7018(3) 1.3341(5) 0.0562(13) Uani 1 1 d .
H19A H 0.8069 0.6670 1.3783 0.084 Uiso 1 1 calc R
H19B H 0.9167 0.7328 1.3847 0.084 Uiso 1 1 calc R
H19C H 0.9218 0.6776 1.2838 0.084 Uiso 1 1 calc R
C20A C 1.0631(6) 0.6203(2) 1.0549(4) 0.0412(10) Uani 1 1 d .
H20A H 1.1122 0.6139 1.1296 0.062 Uiso 1 1 calc R
H20B H 1.0987 0.5848 1.0036 0.062 Uiso 1 1 calc R
H20C H 0.9567 0.6150 1.0594 0.062 Uiso 1 1 calc R
O1B O 0.2635(3) 1.01882(15) 0.6063(2) 0.0289(6) Uani 1 1 d .
O2B O 0.0794(3) 0.91006(14) 0.3965(2) 0.0254(5) Uani 1 1 d .
O3B O -0.1530(4) 0.9770(2) 0.7059(3) 0.0424(7) Uani 1 1 d .
O4B O 0.1206(3) 1.02177(17) 0.7515(2) 0.0378(7) Uani 1 1 d .
O5B O 0.4313(3) 0.94456(17) 0.2619(3) 0.0373(7) Uani 1 1 d .
H5BA H 0.4184 0.9158 0.2087 0.056 Uiso 1 1 calc R
O6B O 0.2186(3) 1.11529(16) 0.2859(3) 0.0370(6) Uani 1 1 d .
O7B O -0.0491(3) 1.13378(17) 0.4834(3) 0.0416(7) Uani 1 1 d .
O8B O -0.3218(3) 1.08867(17) 0.4592(3) 0.0390(7) Uani 1 1 d .
H8B H -0.2773 1.1283 0.4855 0.058 Uiso 1 1 d R
C1B C -0.2391(4) 0.9752(2) 0.4037(3) 0.0293(8) Uani 1 1 d .
H1BA H -0.1581 0.9520 0.3664 0.035 Uiso 1 1 calc R
H1BB H -0.3321 0.9616 0.3620 0.035 Uiso 1 1 calc R
C2B C -0.2414(4) 0.9456(2) 0.5230(3) 0.0295(8) Uani 1 1 d .
H2BA H -0.3326 0.9635 0.5556 0.035 Uiso 1 1 calc R
C3B C -0.1140(4) 0.9662(2) 0.6020(3) 0.0298(8) Uani 1 1 d .
C4B C 0.0266(4) 0.9738(2) 0.5747(3) 0.0257(7) Uani 1 1 d .
C5B C 0.0977(4) 0.97213(19) 0.4637(3) 0.0237(7) Uani 1 1 d .
C6B C 0.0630(4) 1.03909(19) 0.3882(3) 0.0253(7) Uani 1 1 d .
H6BA H 0.0362 1.0226 0.3100 0.030 Uiso 1 1 calc R
C7B C -0.0644(4) 1.0808(2) 0.4276(3) 0.0281(8) Uani 1 1 d .
C8B C -0.2206(4) 1.0543(2) 0.3919(3) 0.0296(8) Uani 1 1 d .
C9B C 0.1348(4) 1.0051(2) 0.6551(3) 0.0291(8) Uani 1 1 d .
C10B C 0.2628(4) 0.9775(2) 0.5025(3) 0.0263(7) Uani 1 1 d .
C11B C 0.3200(4) 1.0156(2) 0.4034(3) 0.0268(7) Uani 1 1 d .
H11B H 0.4248 1.0309 0.4154 0.032 Uiso 1 1 calc R
C12B C 0.2107(4) 1.0768(2) 0.3879(3) 0.0281(8) Uani 1 1 d .
H12B H 0.2224 1.1095 0.4535 0.034 Uiso 1 1 calc R
C13B C 0.3306(4) 0.9071(2) 0.5335(3) 0.0312(8) Uani 1 1 d .
H13C H 0.2804 0.8866 0.5969 0.037 Uiso 1 1 calc R
H13D H 0.4356 0.9136 0.5578 0.037 Uiso 1 1 calc R
C14B C 0.3172(4) 0.8564(2) 0.4324(4) 0.0332(8) Uani 1 1 d .
H14B H 0.4164 0.8505 0.4023 0.040 Uiso 1 1 calc R
C15B C 0.2169(4) 0.8945(2) 0.3449(3) 0.0282(8) Uani 1 1 d .
H15B H 0.1958 0.8625 0.2793 0.034 Uiso 1 1 calc R
C16B C 0.2926(4) 0.9620(2) 0.3043(3) 0.0288(8) Uani 1 1 d .
H16B H 0.2285 0.9844 0.2433 0.035 Uiso 1 1 calc R
C17B C -0.2545(5) 0.8652(2) 0.5166(4) 0.0424(10) Uani 1 1 d .
H17D H -0.2568 0.8459 0.5925 0.064 Uiso 1 1 calc R
H17E H -0.1698 0.8460 0.4803 0.064 Uiso 1 1 calc R
H17F H -0.3451 0.8525 0.4728 0.064 Uiso 1 1 calc R
C18B C 0.2589(6) 0.7844(2) 0.4633(5) 0.0487(11) Uani 1 1 d .
H18D H 0.2515 0.7544 0.3965 0.073 Uiso 1 1 calc R
H18E H 0.1615 0.7896 0.4926 0.073 Uiso 1 1 calc R
H18F H 0.3261 0.7628 0.5208 0.073 Uiso 1 1 calc R
C19B C 0.3399(5) 1.1630(3) 0.2923(5) 0.0496(12) Uani 1 1 d .
H19D H 0.3428 1.1887 0.2214 0.074 Uiso 1 1 calc R
H19E H 0.4316 1.1366 0.3063 0.074 Uiso 1 1 calc R
H19F H 0.3287 1.1963 0.3538 0.074 Uiso 1 1 calc R
C20B C -0.2531(5) 1.0754(2) 0.2692(4) 0.0390(10) Uani 1 1 d .
H20D H -0.3521 1.0596 0.2439 0.058 Uiso 1 1 calc R
H20E H -0.1810 1.0533 0.2228 0.058 Uiso 1 1 calc R
H20F H -0.2470 1.1266 0.2622 0.058 Uiso 1 1 calc R
O1M O 0.3279(7) 1.0897(5) 0.9119(5) 0.121(3) Uani 1 1 d .
H1M H 0.2624 1.0624 0.8849 0.181 Uiso 1 1 calc R
C1M C 0.3553(9) 1.0753(4) 1.0221(6) 0.0729(18) Uani 1 1 d .
H1M1 H 0.3865 1.0262 1.0311 0.109 Uiso 1 1 calc R
H1M2 H 0.2660 1.0830 1.0619 0.109 Uiso 1 1 calc R
H1M3 H 0.4335 1.1064 1.0532 0.109 Uiso 1 1 calc R
O2M O 1.4160(5) 0.6329(4) 1.1611(5) 0.0920(18) Uani 1 1 d .
H2M H 1.4962 0.6156 1.1437 0.138 Uiso 1 1 calc R
C2M C 1.4125(10) 0.6350(6) 1.2767(7) 0.094(3) Uani 1 1 d .
H2M1 H 1.4508 0.5906 1.3085 0.142 Uiso 1 1 calc R
H2M2 H 1.3110 0.6416 1.2970 0.142 Uiso 1 1 calc R
H2M3 H 1.4733 0.6741 1.3063 0.142 Uiso 1 1 calc R
H3B H -0.084(6) 0.993(3) 0.743(5) 0.037(14) Uiso 1 1 d .
H3A H 1.204(9) 0.908(4) 0.922(7) 0.08(2) Uiso 1 1 d .

loop_
_atom_site_aniso_label
_atom_site_aniso_U_11
_atom_site_aniso_U_22
_atom_site_aniso_U_33
_atom_site_aniso_U_23
_atom_site_aniso_U_13
_atom_site_aniso_U_12
O1A 0.0242(13) 0.0311(14) 0.0445(16) -0.0104(12) -0.0056(11) 0.0005(11)
O2A 0.0162(12) 0.0385(14) 0.0264(12) -0.0094(10) -0.0019(9) -0.0004(10)
O3A 0.0271(15) 0.0490(19) 0.061(2) 0.0057(16) 0.0074(14) -0.0103(13)
O4A 0.0344(17) 0.0401(17) 0.060(2) -0.0080(14) -0.0031(14) -0.0134(13)
O5A 0.0222(13) 0.0462(16) 0.0376(14) -0.0084(13) 0.0050(11) -0.0003(12)
O6A 0.0412(17) 0.0554(19) 0.0323(15) 0.0098(13) 0.0018(12) 0.0034(15)
O7A 0.0324(16) 0.0500(18) 0.0499(18) -0.0153(15) -0.0124(13) 0.0024(14)
O8A 0.0237(14) 0.0451(17) 0.0519(18) 0.0028(14) 0.0014(12) 0.0022(12)
C1A 0.0281(19) 0.0310(19) 0.0328(19) -0.0054(15) 0.0033(15) -0.0015(15)
C2A 0.027(2) 0.045(2) 0.0313(19) 0.0030(17) 0.0078(15) -0.0015(17)
C3A 0.0200(17) 0.042(2) 0.0340(19) 0.0043(16) -0.0004(14) -0.0050(15)
C4A 0.0221(17) 0.0280(18) 0.0353(19) 0.0026(14) -0.0034(14) -0.0002(14)
C5A 0.0176(16) 0.0280(17) 0.0264(16) -0.0068(14) -0.0027(13) 0.0023(13)
C6A 0.0217(17) 0.0276(17) 0.0272(17) -0.0049(13) -0.0009(13) 0.0013(13)
C7A 0.0239(18) 0.0280(18) 0.0357(19) -0.0009(15) -0.0038(14) 0.0004(14)
C8A 0.0239(18) 0.0282(18) 0.037(2) 0.0005(15) 0.0015(15) 0.0029(14)
C9A 0.0268(19) 0.0300(19) 0.040(2) 0.0014(16) -0.0077(16) -0.0025(15)
C10A 0.0179(17) 0.0326(18) 0.0310(18) -0.0101(15) -0.0060(14) 0.0025(14)
C11A 0.0256(18) 0.0352(19) 0.0264(17) -0.0076(15) -0.0022(14) 0.0013(15)
C12A 0.0261(19) 0.039(2) 0.0284(18) -0.0017(16) 0.0002(14) 0.0024(16)
C13A 0.029(2) 0.0323(19) 0.045(2) -0.0026(17) -0.0082(17) 0.0079(16)
C14A 0.0228(18) 0.044(2) 0.0313(19) -0.0001(16) -0.0033(14) 0.0047(16)
C15A 0.0167(17) 0.043(2) 0.0317(19) -0.0075(16) -0.0030(14) -0.0027(15)
C16A 0.0228(18) 0.0347(19) 0.0291(18) -0.0068(14) -0.0005(14) 0.0006(15)
C17A 0.050(3) 0.059(3) 0.032(2) 0.000(2) 0.0039(19) 0.001(2)
C18A 0.031(2) 0.068(3) 0.038(2) 0.007(2) -0.0023(17) 0.002(2)
C19A 0.060(3) 0.062(3) 0.047(3) 0.019(2) 0.001(2) 0.008(3)
C20A 0.045(3) 0.027(2) 0.053(3) 0.0025(18) 0.010(2) 0.0024(17)
O1B 0.0232(13) 0.0356(14) 0.0273(13) -0.0064(11) -0.0042(10) -0.0060(11)
O2B 0.0167(11) 0.0296(12) 0.0295(12) -0.0086(10) -0.0020(9) -0.0006(9)
O3B 0.0325(16) 0.064(2) 0.0319(15) -0.0074(14) 0.0078(12) -0.0085(15)
O4B 0.0411(17) 0.0478(17) 0.0242(13) -0.0087(12) 0.0002(11) -0.0068(13)
O5B 0.0181(13) 0.0536(18) 0.0404(15) -0.0149(13) 0.0037(11) 0.0006(12)
O6B 0.0298(15) 0.0423(16) 0.0386(16) 0.0093(12) 0.0005(12) 0.0000(12)
O7B 0.0288(15) 0.0392(16) 0.0562(19) -0.0157(14) -0.0017(13) -0.0004(13)
O8B 0.0234(14) 0.0420(16) 0.0521(18) -0.0082(14) 0.0071(12) 0.0044(12)
C1B 0.0185(16) 0.0355(19) 0.0334(18) -0.0061(16) -0.0027(14) -0.0009(15)
C2B 0.0204(17) 0.0306(19) 0.038(2) -0.0009(15) 0.0018(15) -0.0023(14)
C3B 0.0254(18) 0.0340(19) 0.0298(18) 0.0012(15) 0.0009(14) -0.0010(15)
C4B 0.0212(17) 0.0283(17) 0.0271(17) -0.0031(14) -0.0019(13) 0.0009(14)
C5B 0.0136(15) 0.0276(17) 0.0294(17) -0.0055(14) -0.0027(12) -0.0010(13)
C6B 0.0176(16) 0.0290(17) 0.0290(17) 0.0004(14) -0.0012(13) -0.0027(13)
C7B 0.0245(18) 0.0285(18) 0.0310(18) 0.0003(14) -0.0008(14) 0.0027(14)
C8B 0.0170(17) 0.0342(19) 0.037(2) -0.0053(16) -0.0004(14) 0.0053(14)
C9B 0.0291(19) 0.0309(18) 0.0271(17) 0.0002(14) -0.0014(14) -0.0033(15)
C10B 0.0168(16) 0.0352(19) 0.0264(17) -0.0026(14) -0.0034(13) -0.0047(14)
C11B 0.0171(16) 0.0323(18) 0.0303(17) -0.0042(15) -0.0034(13) -0.0039(14)
C12B 0.0207(17) 0.036(2) 0.0274(17) -0.0011(14) 0.0007(13) -0.0013(14)
C13B 0.0211(17) 0.037(2) 0.0340(19) -0.0033(16) -0.0067(14) 0.0017(15)
C14B 0.0219(18) 0.038(2) 0.039(2) -0.0057(16) -0.0043(15) 0.0056(15)
C15B 0.0184(17) 0.037(2) 0.0288(17) -0.0082(15) 0.0000(13) 0.0016(14)
C16B 0.0169(16) 0.041(2) 0.0278(17) -0.0040(15) -0.0033(13) -0.0006(14)
C17B 0.034(2) 0.040(2) 0.052(3) 0.0000(19) -0.0071(19) -0.0068(18)
C18B 0.054(3) 0.031(2) 0.059(3) -0.004(2) -0.007(2) 0.004(2)
C19B 0.032(2) 0.049(3) 0.068(3) 0.018(2) 0.005(2) -0.005(2)
C20B 0.026(2) 0.045(2) 0.044(2) 0.0047(18) -0.0076(17) 0.0050(17)
O1M 0.068(3) 0.231(9) 0.064(3) -0.035(4) 0.005(3) -0.059(4)
C1M 0.069(4) 0.069(4) 0.080(4) 0.004(3) -0.004(3) -0.005(3)
O2M 0.051(3) 0.146(5) 0.079(3) 0.040(3) 0.008(2) 0.036(3)
C2M 0.080(5) 0.129(8) 0.074(5) 0.012(5) 0.001(4) 0.015(5)

loop_
_atom_type_symbol
_atom_type_description
_atom_type_scat_dispersion_real
_atom_type_scat_dispersion_imag
_atom_type_scat_source
C C 0.0181 0.0091 'International Tables Vol C Tables 4.2.6.8 and 6.1.1.4'
H H 0.0000 0.0000 'International Tables Vol C Tables 4.2.6.8 and 6.1.1.4'
O O 0.0492 0.0322 'International Tables Vol C Tables 4.2.6.8 and 6.1.1.4'

loop_
_geom_angle_atom_site_label_1
_geom_angle_atom_site_label_2
_geom_angle_atom_site_label_3
_geom_angle
C9A O1A C10A 106.9(3)
C5A O2A C15A 110.2(3)
C3A O3A H3A 110(5)
C16A O5A H5AA 109.5
C19A O6A C12A 112.4(4)
C8A O8A H8AA 109.5
C8A C1A C2A 115.2(3)
C8A C1A H1AA 108.5
C2A C1A H1AA 108.5
C8A C1A H1AB 108.5
C2A C1A H1AB 108.5
H1AA C1A H1AB 107.5
C3A C2A C1A 113.5(3)
C3A C2A C17A 109.3(4)
C1A C2A C17A 111.5(4)
C3A C2A H2AA 107.4
C1A C2A H2AA 107.4
C17A C2A H2AA 107.4
O3A C3A C4A 121.0(4)
O3A C3A C2A 112.7(4)
C4A C3A C2A 126.3(4)
C3A C4A C9A 119.8(4)
C3A C4A C5A 132.3(4)
C9A C4A C5A 105.7(3)
O2A C5A C4A 119.5(3)
O2A C5A C10A 107.5(3)
C4A C5A C10A 101.3(3)
O2A C5A C6A 108.9(3)
C4A C5A C6A 113.3(3)
C10A C5A C6A 105.0(3)
C7A C6A C12A 117.2(3)
C7A C6A C5A 110.9(3)
C12A C6A C5A 103.8(3)
C7A C6A H6AA 108.2
C12A C6A H6AA 108.2
C5A C6A H6AA 108.2
O7A C7A C6A 122.2(4)
O7A C7A C8A 119.5(4)
C6A C7A C8A 118.2(3)
O8A C8A C1A 108.3(3)
O8A C8A C7A 110.2(3)
C1A C8A C7A 113.8(3)
O8A C8A C20A 110.3(3)
C1A C8A C20A 109.1(3)
C7A C8A C20A 105.1(3)
O4A C9A O1A 120.9(4)
O4A C9A C4A 127.5(4)
O1A C9A C4A 111.6(3)
O1A C10A C11A 115.1(3)
O1A C10A C13A 106.9(3)
C11A C10A C13A 116.5(3)
O1A C10A C5A 103.6(3)
C11A C10A C5A 101.2(3)
C13A C10A C5A 112.9(3)
C10A C11A C12A 102.6(3)
C10A C11A C16A 104.7(3)
C12A C11A C16A 109.0(3)
C10A C11A H11A 113.2
C12A C11A H11A 113.2
C16A C11A H11A 113.2
O6A C12A C11A 108.7(3)
O6A C12A C6A 114.1(3)
C11A C12A C6A 102.4(3)
O6A C12A H12A 110.4
C11A C12A H12A 110.4
C6A C12A H12A 110.4
C10A C13A C14A 109.7(3)
C10A C13A H13A 109.7
C14A C13A H13A 109.7
C10A C13A H13B 109.7
C14A C13A H13B 109.7
H13A C13A H13B 108.2
C15A C14A C18A 112.8(4)
C15A C14A C13A 105.6(3)
C18A C14A C13A 112.9(4)
C15A C14A H14A 108.4
C18A C14A H14A 108.4
C13A C14A H14A 108.4
O2A C15A C14A 108.9(3)
O2A C15A C16A 111.2(3)
C14A C15A C16A 111.0(3)
O2A C15A H15A 108.6
C14A C15A H15A 108.6
C16A C15A H15A 108.6
O5A C16A C15A 109.5(3)
O5A C16A C11A 107.7(3)
C15A C16A C11A 109.3(3)
O5A C16A H16A 110.1
C15A C16A H16A 110.1
C11A C16A H16A 110.1
C2A C17A H17A 109.5
C2A C17A H17B 109.5
H17A C17A H17B 109.5
C2A C17A H17C 109.5
H17A C17A H17C 109.5
H17B C17A H17C 109.5
C14A C18A H18A 109.5
C14A C18A H18B 109.5
H18A C18A H18B 109.5
C14A C18A H18C 109.5
H18A C18A H18C 109.5
H18B C18A H18C 109.5
O6A C19A H19A 109.5
O6A C19A H19B 109.5
H19A C19A H19B 109.5
O6A C19A H19C 109.5
H19A C19A H19C 109.5
H19B C19A H19C 109.5
C8A C20A H20A 109.5
C8A C20A H20B 109.5
H20A C20A H20B 109.5
C8A C20A H20C 109.5
H20A C20A H20C 109.5
H20B C20A H20C 109.5
C9B O1B C10B 107.5(3)
C5B O2B C15B 109.3(3)
C3B O3B H3B 109(4)
C16B O5B H5BA 109.5
C12B O6B C19B 111.1(3)
C8B O8B H8B 106.7
C8B C1B C2B 117.2(3)
C8B C1B H1BA 108.0
C2B C1B H1BA 108.0
C8B C1B H1BB 108.0
C2B C1B H1BB 108.0
H1BA C1B H1BB 107.2
C3B C2B C17B 110.3(3)
C3B C2B C1B 115.6(3)
C17B C2B C1B 109.0(4)
C3B C2B H2BA 107.2
C17B C2B H2BA 107.2
C1B C2B H2BA 107.2
O3B C3B C4B 121.6(4)
O3B C3B C2B 112.6(3)
C4B C3B C2B 125.8(4)
C3B C4B C9B 119.8(3)
C3B C4B C5B 132.5(3)
C9B C4B C5B 106.0(3)
O2B C5B C4B 117.9(3)
O2B C5B C10B 107.4(3)
C4B C5B C10B 101.5(3)
O2B C5B C6B 109.4(3)
C4B C5B C6B 113.7(3)
C10B C5B C6B 105.8(3)
C7B C6B C12B 116.8(3)
C7B C6B C5B 112.1(3)
C12B C6B C5B 103.6(3)
C7B C6B H6BA 108.0
C12B C6B H6BA 108.0
C5B C6B H6BA 108.0
O7B C7B C6B 123.1(4)
O7B C7B C8B 119.7(3)
C6B C7B C8B 117.2(3)
O8B C8B C1B 108.8(3)
O8B C8B C20B 109.2(3)
C1B C8B C20B 109.4(3)
O8B C8B C7B 108.3(3)
C1B C8B C7B 113.8(3)
C20B C8B C7B 107.3(3)
O4B C9B O1B 120.2(3)
O4B C9B C4B 128.6(4)
O1B C9B C4B 111.1(3)
O1B C10B C11B 115.0(3)
O1B C10B C13B 106.8(3)
C11B C10B C13B 117.4(3)
O1B C10B C5B 103.9(3)
C11B C10B C5B 100.0(3)
C13B C10B C5B 112.9(3)
C10B C11B C12B 101.8(3)
C10B C11B C16B 103.5(3)
C12B C11B C16B 109.3(3)
C10B C11B H11B 113.7
C12B C11B H11B 113.7
C16B C11B H11B 113.7
O6B C12B C6B 109.6(3)
O6B C12B C11B 115.1(3)
C6B C12B C11B 102.1(3)
O6B C12B H12B 109.9
C6B C12B H12B 109.9
C11B C12B H12B 109.9
C10B C13B C14B 110.6(3)
C10B C13B H13C 109.5
C14B C13B H13C 109.5
C10B C13B H13D 109.5
C14B C13B H13D 109.5
H13C C13B H13D 108.1
C18B C14B C15B 112.8(4)
C18B C14B C13B 112.6(4)
C15B C14B C13B 104.7(3)
C18B C14B H14B 108.9
C15B C14B H14B 108.9
C13B C14B H14B 108.9
O2B C15B C14B 107.5(3)
O2B C15B C16B 112.0(3)
C14B C15B C16B 110.3(3)
O2B C15B H15B 109.0
C14B C15B H15B 109.0
C16B C15B H15B 109.0
O5B C16B C15B 109.9(3)
O5B C16B C11B 108.4(3)
C15B C16B C11B 110.8(3)
O5B C16B H16B 109.3
C15B C16B H16B 109.3
C11B C16B H16B 109.3
C2B C17B H17D 109.5
C2B C17B H17E 109.5
H17D C17B H17E 109.5
C2B C17B H17F 109.5
H17D C17B H17F 109.5
H17E C17B H17F 109.5
C14B C18B H18D 109.5
C14B C18B H18E 109.5
H18D C18B H18E 109.5
C14B C18B H18F 109.5
H18D C18B H18F 109.5
H18E C18B H18F 109.5
O6B C19B H19D 109.5
O6B C19B H19E 109.5
H19D C19B H19E 109.5
O6B C19B H19F 109.5
H19D C19B H19F 109.5
H19E C19B H19F 109.5
C8B C20B H20D 109.5
C8B C20B H20E 109.5
H20D C20B H20E 109.5
C8B C20B H20F 109.5
H20D C20B H20F 109.5
H20E C20B H20F 109.5
C1M O1M H1M 109.5
O1M C1M H1M1 109.5
O1M C1M H1M2 109.5
H1M1 C1M H1M2 109.5
O1M C1M H1M3 109.5
H1M1 C1M H1M3 109.5
H1M2 C1M H1M3 109.5
C2M O2M H2M 109.5
O2M C2M H2M1 109.5
O2M C2M H2M2 109.5
H2M1 C2M H2M2 109.5
O2M C2M H2M3 109.5
H2M1 C2M H2M3 109.5
H2M2 C2M H2M3 109.5

loop_
_geom_bond_atom_site_label_1
_geom_bond_atom_site_label_2
_geom_bond_distance
O1A C9A 1.352(5)
O1A C10A 1.468(4)
O2A C5A 1.436(4)
O2A C15A 1.462(4)
O3A C3A 1.335(5)
O3A H3A 0.89(8)
O4A C9A 1.226(5)
O5A C16A 1.436(5)
O5A H5AA 0.8400
O6A C19A 1.406(6)
O6A C12A 1.414(5)
O7A C7A 1.211(5)
O8A C8A 1.413(5)
O8A H8AA 0.8400
C1A C8A 1.522(6)
C1A C2A 1.536(6)
C1A H1AA 0.9900
C1A H1AB 0.9900
C2A C3A 1.493(6)
C2A C17A 1.537(6)
C2A H2AA 1.0000
C3A C4A 1.366(6)
C4A C9A 1.458(6)
C4A C5A 1.497(5)
C5A C10A 1.544(5)
C5A C6A 1.589(5)
C6A C7A 1.522(5)
C6A C12A 1.553(5)
C6A H6AA 1.0000
C7A C8A 1.536(6)
C8A C20A 1.544(5)
C10A C11A 1.495(6)
C10A C13A 1.529(5)
C11A C12A 1.533(6)
C11A C16A 1.580(5)
C11A H11A 1.0000
C12A H12A 1.0000
C13A C14A 1.540(6)
C13A H13A 0.9900
C13A H13B 0.9900
C14A C15A 1.508(6)
C14A C18A 1.522(6)
C14A H14A 1.0000
C15A C16A 1.547(5)
C15A H15A 1.0000
C16A H16A 1.0000
C17A H17A 0.9800
C17A H17B 0.9800
C17A H17C 0.9800
C18A H18A 0.9800
C18A H18B 0.9800
C18A H18C 0.9800
C19A H19A 0.9800
C19A H19B 0.9800
C19A H19C 0.9800
C20A H20A 0.9800
C20A H20B 0.9800
C20A H20C 0.9800
O1B C9B 1.368(5)
O1B C10B 1.467(4)
O2B C5B 1.431(4)
O2B C15B 1.462(4)
O3B C3B 1.329(5)
O3B H3B 0.81(6)
O4B C9B 1.209(5)
O5B C16B 1.431(5)
O5B H5BA 0.8400
O6B C12B 1.427(5)
O6B C19B 1.428(6)
O7B C7B 1.210(5)
O8B C8B 1.421(5)
O8B H8B 0.9030
C1B C8B 1.520(6)
C1B C2B 1.534(6)
C1B H1BA 0.9900
C1B H1BB 0.9900
C2B C3B 1.501(5)
C2B C17B 1.534(6)
C2B H2BA 1.0000
C3B C4B 1.351(5)
C4B C9B 1.459(5)
C4B C5B 1.513(5)
C5B C10B 1.550(5)
C5B C6B 1.580(5)
C6B C7B 1.507(5)
C6B C12B 1.526(5)
C6B H6BA 1.0000
C7B C8B 1.544(5)
C8B C20B 1.530(6)
C10B C11B 1.509(5)
C10B C13B 1.509(6)
C11B C12B 1.536(5)
C11B C16B 1.570(5)
C11B H11B 1.0000
C12B H12B 1.0000
C13B C14B 1.543(6)
C13B H13C 0.9900
C13B H13D 0.9900
C14B C18B 1.524(7)
C14B C15B 1.526(5)
C14B H14B 1.0000
C15B C16B 1.550(5)
C15B H15B 1.0000
C16B H16B 1.0000
C17B H17D 0.9800
C17B H17E 0.9800
C17B H17F 0.9800
C18B H18D 0.9800
C18B H18E 0.9800
C18B H18F 0.9800
C19B H19D 0.9800
C19B H19E 0.9800
C19B H19F 0.9800
C20B H20D 0.9800
C20B H20E 0.9800
C20B H20F 0.9800
O1M C1M 1.351(9)
O1M H1M 0.8400
C1M H1M1 0.9800
C1M H1M2 0.9800
C1M H1M3 0.9800
O2M C2M 1.383(10)
O2M H2M 0.8400
C2M H2M1 0.9800
C2M H2M2 0.9800
C2M H2M3 0.9800

loop_
_geom_hbond_atom_site_label_D
_geom_hbond_atom_site_label_H
_geom_hbond_atom_site_label_A
_geom_hbond_distance_DH
_geom_hbond_distance_HA
_geom_hbond_distance_DA
_geom_hbond_angle_DHA
_geom_hbond_site_symmetry_A
O5A H5AA O8A 0.84 2.39 3.193(5) 160.3 1_455
O5A H5AA O7A 0.84 2.43 3.049(5) 131.0 1_455
O8A H8AA O7A 0.84 2.21 2.667(5) 113.9 .
O8A H8AA O5A 0.84 2.38 3.193(5) 162.1 1_655
O5B H5BA O5A 0.84 2.00 2.795(4) 157.3 1_554
O8B H8B O7B 0.90 2.08 2.628(4) 117.6 .
O1M H1M O4B 0.84 2.13 2.906(6) 153.3 .
O2M H2M O1M 0.84 1.84 2.674(7) 170.4 2_747
O3B H3B O4B 0.81(6) 1.94(6) 2.660(5) 148(5) .
O3A H3A O4A 0.89(8) 1.87(8) 2.651(5) 145(7) .

loop_
_geom_torsion_atom_site_label_1
_geom_torsion_atom_site_label_2
_geom_torsion_atom_site_label_3
_geom_torsion_atom_site_label_4
_geom_torsion
C8A C1A C2A C3A -50.5(5)
C8A C1A C2A C17A -174.5(4)
C1A C2A C3A O3A 140.9(4)
C17A C2A C3A O3A -94.0(4)
C1A C2A C3A C4A -40.5(6)
C17A C2A C3A C4A 84.6(5)
O3A C3A C4A C9A -14.5(6)
C2A C3A C4A C9A 167.0(4)
O3A C3A C4A C5A -174.9(4)
C2A C3A C4A C5A 6.7(7)
C15A O2A C5A C4A -136.9(3)
C15A O2A C5A C10A -22.4(4)
C15A O2A C5A C6A 90.8(3)
C3A C4A C5A O2A -57.8(6)
C9A C4A C5A O2A 139.8(3)
C3A C4A C5A C10A -175.6(4)
C9A C4A C5A C10A 22.1(4)
C3A C4A C5A C6A 72.5(5)
C9A C4A C5A C6A -89.8(3)
O2A C5A C6A C7A 123.7(3)
C4A C5A C6A C7A -11.7(4)
C10A C5A C6A C7A -121.4(3)
O2A C5A C6A C12A -109.6(3)
C4A C5A C6A C12A 114.9(3)
C10A C5A C6A C12A 5.3(4)
C12A C6A C7A O7A -20.7(6)
C5A C6A C7A O7A 98.2(4)
C12A C6A C7A C8A 160.0(3)
C5A C6A C7A C8A -81.1(4)
C2A C1A C8A O8A -45.1(4)
C2A C1A C8A C7A 77.9(4)
C2A C1A C8A C20A -165.2(3)
O7A C7A C8A O8A -20.0(5)
C6A C7A C8A O8A 159.4(3)
O7A C7A C8A C1A -141.9(4)
C6A C7A C8A C1A 37.5(5)
O7A C7A C8A C20A 98.8(5)
C6A C7A C8A C20A -81.8(4)
C10A O1A C9A O4A 164.2(4)
C10A O1A C9A C4A -17.2(4)
C3A C4A C9A O4A 9.3(6)
C5A C4A C9A O4A 174.3(4)
C3A C4A C9A O1A -169.1(4)
C5A C4A C9A O1A -4.1(4)
C9A O1A C10A C11A 140.4(3)
C9A O1A C10A C13A -88.6(4)
C9A O1A C10A C5A 30.8(4)
O2A C5A C10A O1A -157.9(3)
C4A C5A C10A O1A -31.8(4)
C6A C5A C10A O1A 86.3(3)
O2A C5A C10A C11A 82.6(3)
C4A C5A C10A C11A -151.3(3)
C6A C5A C10A C11A -33.2(3)
O2A C5A C10A C13A -42.7(4)
C4A C5A C10A C13A 83.4(4)
C6A C5A C10A C13A -158.5(3)
O1A C10A C11A C12A -61.7(4)
C13A C10A C11A C12A 172.1(3)
C5A C10A C11A C12A 49.3(3)
O1A C10A C11A C16A -175.5(3)
C13A C10A C11A C16A 58.3(4)
C5A C10A C11A C16A -64.5(3)
C19A O6A C12A C11A -167.9(4)
C19A O6A C12A C6A 78.6(5)
C10A C11A C12A O6A -167.3(3)
C16A C11A C12A O6A -56.7(4)
C10A C11A C12A C6A -46.2(4)
C16A C11A C12A C6A 64.3(4)
C7A C6A C12A O6A -96.2(4)
C5A C6A C12A O6A 141.2(3)
C7A C6A C12A C11A 146.6(3)
C5A C6A C12A C11A 24.0(4)
O1A C10A C13A C14A 172.7(3)
C11A C10A C13A C14A -57.1(4)
C5A C10A C13A C14A 59.4(4)
C10A C13A C14A C15A -7.6(5)
C10A C13A C14A C18A -131.4(4)
C5A O2A C15A C14A 78.1(4)
C5A O2A C15A C16A -44.5(4)
C18A C14A C15A O2A 66.7(4)
C13A C14A C15A O2A -57.1(4)
C18A C14A C15A C16A -170.6(3)
C13A C14A C15A C16A 65.6(4)
O2A C15A C16A O5A 175.4(3)
C14A C15A C16A O5A 54.1(4)
O2A C15A C16A C11A 57.6(4)
C14A C15A C16A C11A -63.8(4)
C10A C11A C16A O5A -117.8(3)
C12A C11A C16A O5A 133.0(3)
C10A C11A C16A C15A 1.1(4)
C12A C11A C16A C15A -108.0(4)
C8B C1B C2B C3B -52.9(5)
C8B C1B C2B C17B -177.7(3)
C17B C2B C3B O3B -92.8(4)
C1B C2B C3B O3B 143.0(4)
C17B C2B C3B C4B 87.2(5)
C1B C2B C3B C4B -36.9(6)
O3B C3B C4B C9B -10.0(6)
C2B C3B C4B C9B 170.0(4)
O3B C3B C4B C5B -172.9(4)
C2B C3B C4B C5B 7.0(7)
C15B O2B C5B C4B -140.7(3)
C15B O2B C5B C10B -27.1(4)
C15B O2B C5B C6B 87.4(3)
C3B C4B C5B O2B -57.8(6)
C9B C4B C5B O2B 137.5(3)
C3B C4B C5B C10B -174.7(4)
C9B C4B C5B C10B 20.7(4)
C3B C4B C5B C6B 72.2(5)
C9B C4B C5B C6B -92.5(3)
O2B C5B C6B C7B 118.7(3)
C4B C5B C6B C7B -15.4(4)
C10B C5B C6B C7B -125.9(3)
O2B C5B C6B C12B -114.5(3)
C4B C5B C6B C12B 111.4(3)
C10B C5B C6B C12B 0.9(4)
C12B C6B C7B O7B -19.0(6)
C5B C6B C7B O7B 100.3(4)
C12B C6B C7B C8B 159.8(3)
C5B C6B C7B C8B -80.9(4)
C2B C1B C8B O8B -49.0(4)
C2B C1B C8B C20B -168.2(3)
C2B C1B C8B C7B 71.8(4)
O7B C7B C8B O8B -15.9(5)
C6B C7B C8B O8B 165.3(3)
O7B C7B C8B C1B -137.0(4)
C6B C7B C8B C1B 44.2(5)
O7B C7B C8B C20B 101.8(4)
C6B C7B C8B C20B -76.9(4)
C10B O1B C9B O4B 165.6(4)
C10B O1B C9B C4B -17.5(4)
C3B C4B C9B O4B 6.4(6)
C5B C4B C9B O4B 173.4(4)
C3B C4B C9B O1B -170.1(4)
C5B C4B C9B O1B -3.1(4)
C9B O1B C10B C11B 138.5(3)
C9B O1B C10B C13B -89.3(3)
C9B O1B C10B C5B 30.3(4)
O2B C5B C10B O1B -154.8(3)
C4B C5B C10B O1B -30.5(4)
C6B C5B C10B O1B 88.5(3)
O2B C5B C10B C11B 86.2(3)
C4B C5B C10B C11B -149.5(3)
C6B C5B C10B C11B -30.6(4)
O2B C5B C10B C13B -39.5(4)
C4B C5B C10B C13B 84.8(4)
C6B C5B C10B C13B -156.3(3)
O1B C10B C11B C12B -61.5(4)
C13B C10B C11B C12B 171.6(3)
C5B C10B C11B C12B 49.0(3)
O1B C10B C11B C16B -174.9(3)
C13B C10B C11B C16B 58.2(4)
C5B C10B C11B C16B -64.4(3)
C19B O6B C12B C6B 167.5(4)
C19B O6B C12B C11B -78.2(4)
C7B C6B C12B O6B -85.1(4)
C5B C6B C12B O6B 151.2(3)
C7B C6B C12B C11B 152.5(3)
C5B C6B C12B C11B 28.7(3)
C10B C11B C12B O6B -168.3(3)
C16B C11B C12B O6B -59.3(4)
C10B C11B C12B C6B -49.7(3)
C16B C11B C12B C6B 59.3(4)
O1B C10B C13B C14B 172.9(3)
C11B C10B C13B C14B -56.3(4)
C5B C10B C13B C14B 59.4(4)
C10B C13B C14B C18B -131.9(4)
C10B C13B C14B C15B -8.9(4)
C5B O2B C15B C14B 81.3(4)
C5B O2B C15B C16B -40.0(4)
C18B C14B C15B O2B 66.0(4)
C13B C14B C15B O2B -56.8(4)
C18B C14B C15B C16B -171.7(3)
C13B C14B C15B C16B 65.5(4)
O2B C15B C16B O5B 175.9(3)
C14B C15B C16B O5B 56.2(4)
O2B C15B C16B C11B 56.2(4)
C14B C15B C16B C11B -63.4(4)
C10B C11B C16B O5B -119.2(3)
C12B C11B C16B O5B 132.9(3)
C10B C11B C16B C15B 1.4(4)
C12B C11B C16B C15B -106.5(3)

loop_
_cod_related_entry_id
_cod_related_entry_code
_cod_related_entry_database
1 30651601 ChemSpider
